data_2229590
loop_
_publ_author_name
'Dardouri, Rachida'
'Rodi, Youssef Kandri'
'Saffon, Natalie'
'Essassi, El Mokhtar'
'Ng, Seik Weng'

_publ_section_title
;
 1,3,3,5-Tetramethyl-1<i>H</i>-1,5-benzodiazepine-2,4(3<i>H</i>,5<i>H</i>)-dione
;
_journal_coeditor_code BT5483
_journal_issue 4
_journal_name_full 'Acta Crystallographica Section E'
_journal_page_first o783
_journal_paper_doi 10.1107/S1600536811007501
_journal_volume 67
_journal_year 2011
_chemical_formula_iupac 'C13 H16 N2 O2'
_chemical_formula_moiety 'C13 H16 N2 O2'
_chemical_formula_sum 'C13 H16 N2 O2'
_chemical_formula_weight 232.28
_chemical_name_systematic
;
1,3,3,5-Tetramethyl-1<i>H</i>-1,5-benzodiazepine-2,4(3<i>H</i>,5<i>H</i>)-dione
;
_space_group_IT_number 14
_symmetry_cell_setting monoclinic
_symmetry_space_group_name_Hall '-P 2ybc'
_symmetry_space_group_name_H-M 'P 1 21/c 1'
_atom_sites_solution_hydrogens geom
_atom_sites_solution_primary direct
_atom_sites_solution_secondary difmap
_audit_creation_method SHELXL-97
_cell_angle_alpha 90.00
_cell_angle_beta 103.6750(10)
_cell_angle_gamma 90.00
_cell_formula_units_Z 4
_cell_length_a 7.51120(10)
_cell_length_b 10.1731(2)
_cell_length_c 15.8697(3)
_cell_measurement_reflns_used 4653
_cell_measurement_temperature 295(2)
_cell_measurement_theta_max 32.5
_cell_measurement_theta_min 2.4
_cell_volume 1178.26(4)
_computing_cell_refinement 'SAINT (Bruker, 2008)'
_computing_data_collection 'APEX2 (Bruker, 2008)'
_computing_data_reduction 'SAINT (Bruker, 2008)'
_computing_molecular_graphics 'X-SEED (Barbour, 2001)'
_computing_publication_material 'publCIF (Westrip, 2010)'
_computing_structure_refinement 'SHELXL97 (Sheldrick, 2008)'
_computing_structure_solution 'SHELXS97 (Sheldrick, 2008)'
_diffrn_ambient_temperature 295(2)
_diffrn_measured_fraction_theta_full 1.000
_diffrn_measured_fraction_theta_max 1.000
_diffrn_measurement_device_type 'Bruker X8 APEXII'
_diffrn_measurement_method '\f and \w'
_diffrn_radiation_monochromator graphite
_diffrn_radiation_source 'fine-focus sealed tube'
_diffrn_radiation_type MoK\a
_diffrn_radiation_wavelength 0.71073
_diffrn_reflns_av_R_equivalents 0.0419
_diffrn_reflns_av_sigmaI/netI 0.0224
_diffrn_reflns_limit_h_max 9
_diffrn_reflns_limit_h_min -9
_diffrn_reflns_limit_k_max 13
_diffrn_reflns_limit_k_min -13
_diffrn_reflns_limit_l_max 20
_diffrn_reflns_limit_l_min -20
_diffrn_reflns_number 20993
_diffrn_reflns_theta_full 27.50
_diffrn_reflns_theta_max 27.50
_diffrn_reflns_theta_min 2.40
_diffrn_standards_decay_% 0
_diffrn_standards_interval_count 0
_diffrn_standards_interval_time 0
_diffrn_standards_number 0
_exptl_absorpt_coefficient_mu 0.090
_exptl_absorpt_correction_type none
_exptl_crystal_colour Colorless
_exptl_crystal_density_diffrn 1.309
_exptl_crystal_density_method 'not measured'
_exptl_crystal_description Block
_exptl_crystal_F_000 496
_exptl_crystal_size_max 0.32
_exptl_crystal_size_mid 0.20
_exptl_crystal_size_min 0.18
_refine_diff_density_max 0.264
_refine_diff_density_min -0.199
_refine_ls_extinction_method none
_refine_ls_goodness_of_fit_ref 1.039
_refine_ls_hydrogen_treatment constr
_refine_ls_matrix_type full
_refine_ls_number_parameters 158
_refine_ls_number_reflns 2719
_refine_ls_number_restraints 0
_refine_ls_restrained_S_all 1.039
_refine_ls_R_factor_all 0.0538
_refine_ls_R_factor_gt 0.0388
_refine_ls_shift/su_max 0.001
_refine_ls_shift/su_mean 0.001
_refine_ls_structure_factor_coef Fsqd
_refine_ls_weighting_details 'calc w=1/[\s^2^(Fo^2^)+(0.0537P)^2^+0.2800P] where P=(Fo^2^+2Fc^2^)/3'
_refine_ls_weighting_scheme calc
_refine_ls_wR_factor_gt 0.0976
_refine_ls_wR_factor_ref 0.1081
_reflns_number_gt 2130
_reflns_number_total 2719
_reflns_threshold_expression I>2\s(I)
_cod_data_source_file bt5483.cif
_cod_data_source_block I
_cod_original_sg_symbol_H-M 'P 21/c'
_cod_database_code 2229590
_cod_database_fobs_code 2229590

loop_
_symmetry_equiv_pos_as_xyz
'x, y, z'
'-x, y+1/2, -z+1/2'
'-x, -y, -z'
'x, -y-1/2, z-1/2'

loop_
_atom_site_type_symbol
_atom_site_label
_atom_site_fract_x
_atom_site_fract_y
_atom_site_fract_z
_atom_site_U_iso_or_equiv
_atom_site_adp_type
_atom_site_calc_flag
_atom_site_refinement_flags
_atom_site_occupancy
_atom_site_disorder_assembly
_atom_site_disorder_group
O O1 0.16162(14) 0.16773(10) 0.73262(7) 0.0395(3) Uani d . 1 . .
O O2 0.56946(14) 0.16400(10) 0.59503(7) 0.0400(3) Uani d . 1 . .
N N1 0.25294(15) 0.37740(11) 0.72907(7) 0.0288(3) Uani d . 1 . .
N N2 0.54245(14) 0.37284(11) 0.63540(7) 0.0275(2) Uani d . 1 . .
C C1 0.29905(16) 0.49020(12) 0.68579(8) 0.0253(3) Uani d . 1 . .
C C2 0.20477(18) 0.60726(13) 0.68935(9) 0.0307(3) Uani d . 1 . .
H H2 0.1123 0.6096 0.7193 0.037 Uiso calc R 1 . .
C C3 0.24611(19) 0.71969(14) 0.64933(9) 0.0327(3) Uani d . 1 . .
H H3 0.1835 0.7974 0.6535 0.039 Uiso calc R 1 . .
C C4 0.38090(19) 0.71718(13) 0.60286(9) 0.0328(3) Uani d . 1 . .
H H4 0.4079 0.7924 0.5750 0.039 Uiso calc R 1 . .
C C5 0.47450(18) 0.60146(13) 0.59851(9) 0.0303(3) Uani d . 1 . .
H H5 0.5643 0.5994 0.5670 0.036 Uiso calc R 1 . .
C C6 0.43742(16) 0.48743(12) 0.64028(8) 0.0250(3) Uani d . 1 . .
C C7 0.2047(2) 0.39958(15) 0.81279(9) 0.0351(3) Uani d . 1 . .
H H7A 0.2283 0.3211 0.8472 0.053 Uiso calc R 1 . .
H H7B 0.0771 0.4217 0.8027 0.053 Uiso calc R 1 . .
H H7C 0.2771 0.4704 0.8430 0.053 Uiso calc R 1 . .
C C8 0.22299(17) 0.25474(13) 0.69423(9) 0.0289(3) Uani d . 1 . .
C C9 0.26599(18) 0.22616(13) 0.60544(9) 0.0313(3) Uani d . 1 . .
C C10 0.47116(18) 0.25147(13) 0.61116(8) 0.0288(3) Uani d . 1 . .
C C11 0.73932(18) 0.39067(15) 0.64072(10) 0.0350(3) Uani d . 1 . .
H H11A 0.8050 0.3139 0.6661 0.052 Uiso calc R 1 . .
H H11B 0.7832 0.4660 0.6760 0.052 Uiso calc R 1 . .
H H11C 0.7582 0.4038 0.5836 0.052 Uiso calc R 1 . .
C C12 0.13980(19) 0.30489(16) 0.53176(9) 0.0371(3) Uani d . 1 . .
H H12A 0.1699 0.2846 0.4777 0.056 Uiso calc R 1 . .
H H12B 0.1566 0.3973 0.5433 0.056 Uiso calc R 1 . .
H H12C 0.0144 0.2818 0.5284 0.056 Uiso calc R 1 . .
C C13 0.2302(2) 0.07970(15) 0.58570(12) 0.0487(4) Uani d . 1 . .
H H13A 0.3049 0.0282 0.6313 0.073 Uiso calc R 1 . .
H H13B 0.2599 0.0586 0.5317 0.073 Uiso calc R 1 . .
H H13C 0.1033 0.0606 0.5817 0.073 Uiso calc R 1 . .

loop_
_atom_site_aniso_label
_atom_site_aniso_U_11
_atom_site_aniso_U_22
_atom_site_aniso_U_33
_atom_site_aniso_U_12
_atom_site_aniso_U_13
_atom_site_aniso_U_23
O1 0.0423(6) 0.0378(6) 0.0421(6) -0.0102(4) 0.0170(5) 0.0065(4)
O2 0.0431(6) 0.0331(5) 0.0469(6) 0.0082(4) 0.0170(5) -0.0008(4)
N1 0.0306(6) 0.0327(6) 0.0261(5) -0.0038(4) 0.0128(5) 0.0013(4)
N2 0.0234(5) 0.0299(6) 0.0312(6) 0.0015(4) 0.0104(4) 0.0019(4)
C1 0.0250(6) 0.0291(6) 0.0226(6) -0.0028(5) 0.0071(5) 0.0006(5)
C2 0.0272(6) 0.0367(7) 0.0305(7) 0.0017(5) 0.0111(5) -0.0016(5)
C3 0.0329(7) 0.0306(7) 0.0347(7) 0.0053(5) 0.0079(6) -0.0004(5)
C4 0.0375(7) 0.0294(7) 0.0323(7) -0.0014(5) 0.0096(6) 0.0042(5)
C5 0.0298(6) 0.0344(7) 0.0299(6) -0.0017(5) 0.0134(5) 0.0027(5)
C6 0.0232(6) 0.0285(6) 0.0237(6) -0.0003(5) 0.0064(5) -0.0002(5)
C7 0.0373(7) 0.0449(8) 0.0271(7) -0.0061(6) 0.0156(6) -0.0004(6)
C8 0.0243(6) 0.0331(7) 0.0300(6) -0.0028(5) 0.0077(5) 0.0030(5)
C9 0.0333(7) 0.0306(7) 0.0313(7) -0.0053(5) 0.0106(5) -0.0029(5)
C10 0.0326(7) 0.0302(7) 0.0252(6) 0.0036(5) 0.0102(5) 0.0039(5)
C11 0.0241(6) 0.0429(8) 0.0401(8) 0.0028(5) 0.0119(6) 0.0001(6)
C12 0.0315(7) 0.0512(9) 0.0277(7) -0.0038(6) 0.0053(6) -0.0045(6)
C13 0.0576(10) 0.0360(8) 0.0571(10) -0.0134(7) 0.0227(8) -0.0103(7)

loop_
_atom_type_symbol
_atom_type_description
_atom_type_scat_dispersion_real
_atom_type_scat_dispersion_imag
_atom_type_scat_source
C C 0.0033 0.0016 'International Tables Vol C Tables 4.2.6.8 and 6.1.1.4'
H H 0.0000 0.0000 'International Tables Vol C Tables 4.2.6.8 and 6.1.1.4'
N N 0.0061 0.0033 'International Tables Vol C Tables 4.2.6.8 and 6.1.1.4'
O O 0.0106 0.0060 'International Tables Vol C Tables 4.2.6.8 and 6.1.1.4'

loop_
_geom_angle_atom_site_label_1
_geom_angle_atom_site_label_2
_geom_angle_atom_site_label_3
_geom_angle_site_symmetry_1
_geom_angle_site_symmetry_3
_geom_angle
_geom_angle_publ_flag
C8 N1 C1 . . 125.39(10) ?
C8 N1 C7 . . 116.99(11) ?
C1 N1 C7 . . 116.84(11) ?
C10 N2 C6 . . 124.90(11) ?
C10 N2 C11 . . 116.72(11) ?
C6 N2 C11 . . 117.33(11) ?
C2 C1 C6 . . 118.99(11) ?
C2 C1 N1 . . 119.09(10) ?
C6 C1 N1 . . 121.92(11) ?
C3 C2 C1 . . 121.22(12) ?
C3 C2 H2 . . 119.4 ?
C1 C2 H2 . . 119.4 ?
C2 C3 C4 . . 120.13(13) ?
C2 C3 H3 . . 119.9 ?
C4 C3 H3 . . 119.9 ?
C5 C4 C3 . . 119.11(12) ?
C5 C4 H4 . . 120.4 ?
C3 C4 H4 . . 120.4 ?
C4 C5 C6 . . 121.56(12) ?
C4 C5 H5 . . 119.2 ?
C6 C5 H5 . . 119.2 ?
C5 C6 C1 . . 118.96(11) ?
C5 C6 N2 . . 118.71(11) ?
C1 C6 N2 . . 122.33(11) ?
N1 C7 H7A . . 109.5 ?
N1 C7 H7B . . 109.5 ?
H7A C7 H7B . . 109.5 ?
N1 C7 H7C . . 109.5 ?
H7A C7 H7C . . 109.5 ?
H7B C7 H7C . . 109.5 ?
O1 C8 N1 . . 120.38(12) ?
O1 C8 C9 . . 120.12(12) ?
N1 C8 C9 . . 119.50(11) ?
C13 C9 C10 . . 107.37(12) ?
C13 C9 C12 . . 107.62(12) ?
C10 C9 C12 . . 112.55(11) ?
C13 C9 C8 . . 107.74(11) ?
C10 C9 C8 . . 109.63(11) ?
C12 C9 C8 . . 111.70(11) ?
O2 C10 N2 . . 120.12(12) ?
O2 C10 C9 . . 120.71(12) ?
N2 C10 C9 . . 119.16(11) ?
N2 C11 H11A . . 109.5 ?
N2 C11 H11B . . 109.5 ?
H11A C11 H11B . . 109.5 ?
N2 C11 H11C . . 109.5 ?
H11A C11 H11C . . 109.5 ?
H11B C11 H11C . . 109.5 ?
C9 C12 H12A . . 109.5 ?
C9 C12 H12B . . 109.5 ?
H12A C12 H12B . . 109.5 ?
C9 C12 H12C . . 109.5 ?
H12A C12 H12C . . 109.5 ?
H12B C12 H12C . . 109.5 ?
C9 C13 H13A . . 109.5 ?
C9 C13 H13B . . 109.5 ?
H13A C13 H13B . . 109.5 ?
C9 C13 H13C . . 109.5 ?
H13A C13 H13C . . 109.5 ?
H13B C13 H13C . . 109.5 ?

loop_
_geom_bond_atom_site_label_1
_geom_bond_atom_site_label_2
_geom_bond_site_symmetry_2
_geom_bond_distance
_geom_bond_publ_flag
O1 C8 . 1.2248(15) ?
O2 C10 . 1.2214(15) ?
N1 C8 . 1.3619(17) ?
N1 C1 . 1.4217(15) ?
N1 C7 . 1.4749(16) ?
N2 C10 . 1.3645(17) ?
N2 C6 . 1.4199(16) ?
N2 C11 . 1.4722(16) ?
C1 C2 . 1.3934(18) ?
C1 C6 . 1.3992(16) ?
C2 C3 . 1.3788(19) ?
C2 H2 . 0.9300 ?
C3 C4 . 1.3866(19) ?
C3 H3 . 0.9300 ?
C4 C5 . 1.3813(19) ?
C4 H4 . 0.9300 ?
C5 C6 . 1.3964(17) ?
C5 H5 . 0.9300 ?
C7 H7A . 0.9600 ?
C7 H7B . 0.9600 ?
C7 H7C . 0.9600 ?
C8 C9 . 1.5457(18) ?
C9 C13 . 1.533(2) ?
C9 C10 . 1.5438(18) ?
C9 C12 . 1.544(2) ?
C11 H11A . 0.9600 ?
C11 H11B . 0.9600 ?
C11 H11C . 0.9600 ?
C12 H12A . 0.9600 ?
C12 H12B . 0.9600 ?
C12 H12C . 0.9600 ?
C13 H13A . 0.9600 ?
C13 H13B . 0.9600 ?
C13 H13C . 0.9600 ?

loop_
_geom_torsion_atom_site_label_1
_geom_torsion_atom_site_label_2
_geom_torsion_atom_site_label_3
_geom_torsion_atom_site_label_4
_geom_torsion_site_symmetry_1
_geom_torsion_site_symmetry_2
_geom_torsion_site_symmetry_3
_geom_torsion_site_symmetry_4
_geom_torsion
_geom_torsion_publ_flag
C8 N1 C1 C2 . . . . 132.49(13) ?
C7 N1 C1 C2 . . . . -37.06(17) ?
C8 N1 C1 C6 . . . . -48.03(18) ?
C7 N1 C1 C6 . . . . 142.42(12) ?
C6 C1 C2 C3 . . . . -0.31(19) ?
N1 C1 C2 C3 . . . . 179.18(12) ?
C1 C2 C3 C4 . . . . 1.4(2) ?
C2 C3 C4 C5 . . . . -1.0(2) ?
C3 C4 C5 C6 . . . . -0.5(2) ?
C4 C5 C6 C1 . . . . 1.5(2) ?
C4 C5 C6 N2 . . . . -178.11(12) ?
C2 C1 C6 C5 . . . . -1.14(18) ?
N1 C1 C6 C5 . . . . 179.38(12) ?
C2 C1 C6 N2 . . . . 178.50(12) ?
N1 C1 C6 N2 . . . . -0.98(18) ?
C10 N2 C6 C5 . . . . -128.94(13) ?
C11 N2 C6 C5 . . . . 38.94(17) ?
C10 N2 C6 C1 . . . . 51.42(18) ?
C11 N2 C6 C1 . . . . -140.70(12) ?
C1 N1 C8 O1 . . . . -170.77(12) ?
C7 N1 C8 O1 . . . . -1.24(19) ?
C1 N1 C8 C9 . . . . 8.88(19) ?
C7 N1 C8 C9 . . . . 178.41(12) ?
O1 C8 C9 C13 . . . . -3.72(18) ?
N1 C8 C9 C13 . . . . 176.63(13) ?
O1 C8 C9 C10 . . . . -120.26(13) ?
N1 C8 C9 C10 . . . . 60.09(16) ?
O1 C8 C9 C12 . . . . 114.27(14) ?
N1 C8 C9 C12 . . . . -65.38(16) ?
C6 N2 C10 O2 . . . . 167.89(12) ?
C11 N2 C10 O2 . . . . -0.06(18) ?
C6 N2 C10 C9 . . . . -12.78(18) ?
C11 N2 C10 C9 . . . . 179.28(11) ?
C13 C9 C10 O2 . . . . 4.75(18) ?
C12 C9 C10 O2 . . . . -113.51(14) ?
C8 C9 C10 O2 . . . . 121.52(13) ?
C13 C9 C10 N2 . . . . -174.59(12) ?
C12 C9 C10 N2 . . . . 67.16(16) ?
C8 C9 C10 N2 . . . . -57.81(15) ?

loop_
_cod_related_entry_id
_cod_related_entry_database
_cod_related_entry_code
1 ChemSpider 14400275
